data_4128855
loop_
_publ_author_name
'Bhardwaj, Rajni M.'
'McMahon, Jennifer A.'
'Nyman, Jonas'
'Price, Louise S.'
'Konar, Sumit'
'Oswald, Iain D. H.'
'Pulham, Colin R.'
'Price, Sarah L.'
'Reutzel-Edens, Susan M'

_publ_section_title
;
 A Prolific Solvate Former, Galunisertib, under the Pressure of Crystal
 Structure Prediction, Produces Ten Diverse Polymorphs.
;
_journal_issue 35
_journal_name_full 'Journal of the American Chemical Society'
_journal_page_first 13887
_journal_page_last 13897
_journal_paper_doi 10.1021/jacs.9b06634
_journal_volume 141
_journal_year 2019
_chemical_absolute_configuration S
_chemical_formula_moiety 'C22 H19 N5 O C4 H10 O'
_chemical_formula_sum 'C26 H29 N5 O2'
_chemical_formula_weight 443.54
_chemical_name_common 'TGF beta'
_space_group_crystal_system triclinic
_space_group_IT_number 1
_space_group_name_Hall 'P 1'
_space_group_name_H-M_alt 'P 1'
_atom_sites_solution_hydrogens mixed
_audit_creation_method SHELXL-2018/3
_cell_angle_alpha 89.4745(11)
_cell_angle_beta 81.2360(14)
_cell_angle_gamma 75.9211(11)
_cell_formula_units_Z 2
_cell_length_a 8.1676(2)
_cell_length_b 11.9112(3)
_cell_length_c 12.7014(3)
_cell_measurement_reflns_used 9949
_cell_measurement_temperature 100(2)
_cell_measurement_theta_max 67.65
_cell_measurement_theta_min 3.52
_cell_volume 1184.05(5)
_computing_cell_refinement 'SAINT 7.46A (Bruker-AXS, 2011)'
_computing_data_collection 'APEX2 v2011.4.0 (Bruker-AXS, 2011)'
_computing_data_reduction 'SAINT 7.46A (Bruker-AXS, 2011)'
_computing_structure_refinement 'SHELXL-2018/3 (Sheldrick, 2018)'
_computing_structure_solution 'SHELXT (Sheldrick, 2015)'
_diffrn_ambient_temperature 100(2)
_diffrn_detector_area_resol_mean 5.6
_diffrn_measured_fraction_theta_full 0.956
_diffrn_measured_fraction_theta_max 0.953
_diffrn_measurement_device_type 'Bruker SMART-6000 CCD'
_diffrn_measurement_method '\f and \w scans'
_diffrn_radiation_monochromator 'Incoatec I\mS multilayer optics'
_diffrn_radiation_source 'I\mS micro-focus sealed tube'
_diffrn_radiation_type CuK\a
_diffrn_radiation_wavelength 1.54178
_diffrn_reflns_av_R_equivalents 0.0581
_diffrn_reflns_av_unetI/netI 0.0630
_diffrn_reflns_Laue_measured_fraction_full 0.956
_diffrn_reflns_Laue_measured_fraction_max 0.953
_diffrn_reflns_limit_h_max 9
_diffrn_reflns_limit_h_min -9
_diffrn_reflns_limit_k_max 14
_diffrn_reflns_limit_k_min -14
_diffrn_reflns_limit_l_max 15
_diffrn_reflns_limit_l_min -15
_diffrn_reflns_number 25401
_diffrn_reflns_point_group_measured_fraction_full 0.845
_diffrn_reflns_point_group_measured_fraction_max 0.841
_diffrn_reflns_theta_full 67.679
_diffrn_reflns_theta_max 68.019
_diffrn_reflns_theta_min 3.522
_diffrn_source 'I\mS micro-focus sealed tube'
_exptl_absorpt_coefficient_mu 0.647
_exptl_absorpt_correction_T_max 0.7530
_exptl_absorpt_correction_T_min 0.5914
_exptl_absorpt_correction_type multi-scan
_exptl_absorpt_process_details 'SADABS (Sheldrick, 2009)'
_exptl_crystal_colour colourless
_exptl_crystal_density_diffrn 1.244
_exptl_crystal_description prismatic
_exptl_crystal_F_000 472
_exptl_crystal_size_max 0.200
_exptl_crystal_size_mid 0.070
_exptl_crystal_size_min 0.060
_refine_diff_density_max 0.261
_refine_diff_density_min -0.258
_refine_diff_density_rms 0.046
_refine_ls_abs_structure_details
;
 Flack x determined using 2473 quotients [(I+)-(I-)]/[(I+)+(I-)]
 (Parsons, Flack and Wagner, Acta Cryst. B69 (2013) 249-259).
;
_refine_ls_abs_structure_Flack 0.1(2)
_refine_ls_extinction_method none
_refine_ls_goodness_of_fit_ref 0.997
_refine_ls_hydrogen_treatment mixed
_refine_ls_matrix_type full
_refine_ls_number_parameters 609
_refine_ls_number_reflns 7271
_refine_ls_number_restraints 4
_refine_ls_restrained_S_all 0.996
_refine_ls_R_factor_all 0.0544
_refine_ls_R_factor_gt 0.0486
_refine_ls_shift/su_max 0.000
_refine_ls_shift/su_mean 0.000
_refine_ls_structure_factor_coef Fsqd
_refine_ls_weighting_details 'w=1/[\s^2^(Fo^2^)+(0.0666P)^2^+0.5492P] where P=(Fo^2^+2Fc^2^)/3'
_refine_ls_weighting_scheme calc
_refine_ls_wR_factor_gt 0.1258
_refine_ls_wR_factor_ref 0.1324
_reflns_Friedel_coverage 0.767
_reflns_Friedel_fraction_full 0.734
_reflns_Friedel_fraction_max 0.730
_reflns_number_gt 6567
_reflns_number_total 7271
_reflns_threshold_expression 'I > 2\s(I)'
_cod_data_source_file ja9b06634_si_001.cif
_cod_data_source_block Galunisertib_S-2butanol
_cod_database_code 4128855
_shelx_shelxl_version_number 2018/3
_shelx_space_group_comment
;
The symmetry employed for this shelxl refinement is uniquely defined
by the following loop, which should always be used as a source of
symmetry information in preference to the above space-group names.
They are only intended as comments.
;
_shelx_estimated_absorpt_t_min 0.882
_shelx_estimated_absorpt_t_max 0.962

loop_
_space_group_symop_operation_xyz
'x, y, z'

loop_
_atom_site_label
_atom_site_type_symbol
_atom_site_fract_x
_atom_site_fract_y
_atom_site_fract_z
_atom_site_U_iso_or_equiv
_atom_site_adp_type
_atom_site_occupancy
_atom_site_site_symmetry_order
_atom_site_calc_flag
_atom_site_refinement_flags_posn
_atom_site_refinement_flags_adp
O2 O 0.5493(4) 0.1221(3) 0.4347(2) 0.0290(7) Uani 1 1 d . .
C2 C 0.4226(6) 0.1944(4) 0.4813(3) 0.0221(9) Uani 1 1 d . .
C3 C 0.3548(6) 0.3049(4) 0.4279(3) 0.0214(9) Uani 1 1 d . .
C11 C 0.3399(5) 0.4086(4) 0.2618(3) 0.0207(9) Uani 1 1 d . .
N7 N 0.1656(5) 0.6076(3) 0.2702(3) 0.0271(9) Uani 1 1 d . .
C12 C 0.3996(6) 0.3080(4) 0.3194(3) 0.0215(9) Uani 1 1 d . .
H12 H 0.472228 0.241144 0.282010 0.026 Uiso 1 1 calc R U
C6 C 0.2321(6) 0.5072(4) 0.3196(3) 0.0220(9) Uani 1 1 d . .
C4 C 0.2485(6) 0.4051(4) 0.4846(3) 0.0221(9) Uani 1 1 d . .
H4 H 0.217532 0.403531 0.559709 0.027 Uiso 1 1 calc R U
C5 C 0.1904(6) 0.5037(4) 0.4316(4) 0.0249(10) Uani 1 1 d . .
H5 H 0.121176 0.570640 0.470426 0.030 Uiso 1 1 calc R U
C10 C 0.3810(6) 0.4139(4) 0.1481(3) 0.0225(9) Uani 1 1 d . .
C9 C 0.3109(6) 0.5154(4) 0.1026(3) 0.0269(10) Uani 1 1 d . .
H9 H 0.334238 0.522573 0.027610 0.032 Uiso 1 1 calc R U
C8 C 0.2055(6) 0.6086(4) 0.1654(4) 0.0269(10) Uani 1 1 d . .
H8 H 0.159457 0.677350 0.130478 0.032 Uiso 1 1 calc R U
C13 C 0.4867(6) 0.3136(4) 0.0841(3) 0.0238(10) Uani 1 1 d . .
N15 N 0.7027(5) 0.1572(3) 0.0154(3) 0.0269(8) Uani 1 1 d . .
C14 C 0.6568(6) 0.2470(4) 0.0860(3) 0.0228(10) Uani 1 1 d . .
N16 N 0.5623(5) 0.1677(3) -0.0316(3) 0.0275(9) Uani 1 1 d . .
C20 C 0.4323(6) 0.2568(4) 0.0058(3) 0.0240(10) Uani 1 1 d . .
C19 C 0.2782(7) 0.2538(5) -0.0443(4) 0.0307(11) Uani 1 1 d . .
H19A H 0.228948 0.329750 -0.073495 0.037 Uiso 1 1 calc R U
H19B H 0.189172 0.231147 0.007519 0.037 Uiso 1 1 calc R U
C18 C 0.3533(7) 0.1609(5) -0.1336(4) 0.0407(13) Uani 1 1 d . .
H18A H 0.273290 0.111375 -0.138714 0.049 Uiso 1 1 calc R U
H18B H 0.373311 0.197817 -0.202894 0.049 Uiso 1 1 calc R U
C17 C 0.5226(7) 0.0879(4) -0.1054(4) 0.0318(11) Uani 1 1 d . .
H17A H 0.508157 0.015600 -0.070398 0.038 Uiso 1 1 calc R U
H17B H 0.611766 0.068741 -0.169113 0.038 Uiso 1 1 calc R U
C21 C 0.7763(6) 0.2663(4) 0.1559(3) 0.0262(10) Uani 1 1 d . .
N22 N 0.7326(5) 0.3705(3) 0.2068(3) 0.0261(9) Uani 1 1 d . .
C23 C 0.8275(7) 0.3912(4) 0.2784(4) 0.0294(11) Uani 1 1 d . .
C25 C 1.0199(7) 0.2044(5) 0.2436(4) 0.0388(13) Uani 1 1 d . .
H25 H 1.120313 0.148853 0.255057 0.047 Uiso 1 1 calc R U
C26 C 0.9217(7) 0.1811(4) 0.1706(4) 0.0324(11) Uani 1 1 d . .
H26 H 0.952328 0.109370 0.131755 0.039 Uiso 1 1 calc R U
C24 C 0.9703(7) 0.3092(5) 0.2996(4) 0.0359(12) Uani 1 1 d . .
H24 H 1.033611 0.324884 0.352174 0.043 Uiso 1 1 calc R U
C27 C 0.7659(7) 0.5079(5) 0.3357(4) 0.0396(13) Uani 1 1 d . .
H27A H 0.762627 0.569290 0.283553 0.059 Uiso 1 1 calc R U
H27B H 0.844089 0.515243 0.385171 0.059 Uiso 1 1 calc R U
H27C H 0.651079 0.515014 0.375526 0.059 Uiso 1 1 calc R U
N1 N 0.3447(5) 0.1781(3) 0.5778(3) 0.0255(8) Uani 1 1 d . .
H1A H 0.382288 0.114190 0.611330 0.031 Uiso 1 1 calc R U
H1B H 0.255416 0.231082 0.608270 0.031 Uiso 1 1 calc R U
N1B N 0.6920(5) 0.9119(3) 0.5344(3) 0.0281(9) Uani 1 1 d . .
H1B1 H 0.655656 0.976796 0.502129 0.034 Uiso 1 1 calc R U
H1B2 H 0.779438 0.858277 0.502823 0.034 Uiso 1 1 calc R U
C2B C 0.6145(6) 0.8946(4) 0.6313(3) 0.0229(9) Uani 1 1 d . .
C3B C 0.6824(6) 0.7822(4) 0.6827(3) 0.0203(9) Uani 1 1 d . .
N7B N 0.8606(5) 0.4715(3) 0.8319(3) 0.0249(8) Uani 1 1 d . .
C4B C 0.7891(6) 0.6841(4) 0.6240(3) 0.0250(10) Uani 1 1 d . .
H4B H 0.821688 0.688302 0.549319 0.030 Uiso 1 1 calc R U
C12B C 0.6369(6) 0.7758(4) 0.7906(3) 0.0222(9) Uani 1 1 d . .
H12B H 0.564384 0.841648 0.829517 0.027 Uiso 1 1 calc R U
C11B C 0.6952(6) 0.6734(4) 0.8456(3) 0.0211(9) Uani 1 1 d . .
C5B C 0.8456(6) 0.5830(4) 0.6746(3) 0.0225(9) Uani 1 1 d . .
H5B H 0.916960 0.517606 0.634524 0.027 Uiso 1 1 calc R U
C9B C 0.7227(6) 0.5609(4) 1.0032(4) 0.0264(10) Uani 1 1 d . .
H9B H 0.702244 0.552387 1.078123 0.032 Uiso 1 1 calc R U
C6B C 0.7988(6) 0.5750(4) 0.7860(3) 0.0233(9) Uani 1 1 d . .
C10B C 0.6555(6) 0.6650(4) 0.9587(3) 0.0228(10) Uani 1 1 d . .
C8B C 0.8223(6) 0.4672(4) 0.9361(4) 0.0272(10) Uani 1 1 d . .
H8B H 0.864594 0.396066 0.968538 0.033 Uiso 1 1 calc R U
C14B C 0.3833(6) 0.8313(4) 1.0269(3) 0.0238(10) Uani 1 1 d . .
C13B C 0.5542(6) 0.7659(4) 1.0274(3) 0.0221(9) Uani 1 1 d . .
N15B N 0.3389(5) 0.9201(3) 1.0991(3) 0.0260(8) Uani 1 1 d . .
N16B N 0.4801(5) 0.9100(3) 1.1448(3) 0.0258(8) Uani 1 1 d . .
C20B C 0.6102(6) 0.8198(4) 1.1057(3) 0.0242(10) Uani 1 1 d . .
C19B C 0.7631(7) 0.8212(4) 1.1561(4) 0.0323(11) Uani 1 1 d . .
H19C H 0.853306 0.842751 1.104483 0.039 Uiso 1 1 calc R U
H19D H 0.810479 0.744839 1.185272 0.039 Uiso 1 1 calc R U
C18B C 0.6903(8) 0.9149(6) 1.2463(5) 0.0519(16) Uani 1 1 d . .
H18C H 0.674310 0.878021 1.316042 0.062 Uiso 1 1 calc R U
H18D H 0.769811 0.965219 1.249246 0.062 Uiso 1 1 calc R U
C17B C 0.5183(7) 0.9863(4) 1.2211(4) 0.0332(11) Uani 1 1 d . .
H17C H 0.430224 1.001321 1.285552 0.040 Uiso 1 1 calc R U
H17D H 0.528735 1.060928 1.189276 0.040 Uiso 1 1 calc R U
N22B N 0.3069(5) 0.7080(3) 0.9069(3) 0.0244(8) Uani 1 1 d . .
C24B C 0.0580(6) 0.7652(4) 0.8228(4) 0.0312(11) Uani 1 1 d . .
H24B H -0.009260 0.748187 0.773118 0.037 Uiso 1 1 calc R U
C23B C 0.2081(6) 0.6859(4) 0.8386(4) 0.0265(10) Uani 1 1 d . .
C21B C 0.2614(6) 0.8111(4) 0.9596(3) 0.0235(9) Uani 1 1 d . .
C26B C 0.1131(6) 0.8937(4) 0.9490(4) 0.0289(10) Uani 1 1 d . .
H26B H 0.083431 0.965558 0.987718 0.035 Uiso 1 1 calc R U
C25B C 0.0090(6) 0.8685(4) 0.8802(4) 0.0313(11) Uani 1 1 d . .
H25B H -0.095396 0.922177 0.872889 0.038 Uiso 1 1 calc R U
C27B C 0.2699(7) 0.5707(4) 0.7799(4) 0.0360(12) Uani 1 1 d . .
H27D H 0.385498 0.533707 0.793416 0.054 Uiso 1 1 calc R U
H27E H 0.271601 0.582233 0.703278 0.054 Uiso 1 1 calc R U
H27F H 0.192999 0.521082 0.804721 0.054 Uiso 1 1 calc R U
O2B O 0.4909(4) 0.9672(3) 0.6792(2) 0.0280(7) Uani 1 1 d . .
O1SA O 0.0223(4) 0.8032(3) 0.4058(3) 0.0316(7) Uani 1 1 d . .
C1SA C 0.0799(8) 0.9813(4) 0.4502(5) 0.0539(14) Uani 1 1 d . .
H1S1 H -0.014706 1.025362 0.416093 0.081 Uiso 1 1 calc R U
H1S2 H 0.168328 1.024521 0.447033 0.081 Uiso 1 1 calc R U
H1S3 H 0.037611 0.969064 0.524773 0.081 Uiso 1 1 calc R U
C3SA C 0.3143(8) 0.7965(5) 0.4303(5) 0.0482(14) Uani 1 1 d . .
H3S1 H 0.404030 0.839928 0.415883 0.058 Uiso 1 1 calc R U
H3S2 H 0.354914 0.723006 0.387805 0.058 Uiso 1 1 calc R U
C2SA C 0.1540(6) 0.8664(4) 0.3930(4) 0.0340(10) Uani 1 1 d . .
H2SA H 0.182287 0.880654 0.315416 0.041 Uiso 1 1 calc R U
C4SA C 0.2926(9) 0.7684(6) 0.5472(5) 0.0604(17) Uani 1 1 d . .
H4S1 H 0.272717 0.839667 0.590346 0.091 Uiso 1 1 calc R U
H4S2 H 0.396293 0.713624 0.562586 0.091 Uiso 1 1 calc R U
H4S3 H 0.194837 0.733896 0.564471 0.091 Uiso 1 1 calc R U
O1SB O 1.0020(4) 0.2970(3) 0.6703(3) 0.0280(7) Uani 1 1 d D .
C1SB C 0.9590(6) 0.1109(4) 0.7306(4) 0.0349(10) Uani 1 1 d . .
H1S4 H 1.083195 0.080078 0.717696 0.052 Uiso 1 1 calc R U
H1S5 H 0.903061 0.049762 0.716429 0.052 Uiso 1 1 calc R U
H1S6 H 0.922464 0.138398 0.804940 0.052 Uiso 1 1 calc R U
C3SB C 0.7177(6) 0.2623(5) 0.6729(4) 0.0363(12) Uani 1 1 d . .
H3S3 H 0.659623 0.198845 0.669264 0.044 Uiso 1 1 calc R U
H3S4 H 0.681210 0.298996 0.745031 0.044 Uiso 1 1 calc R U
C2SB C 0.9096(6) 0.2110(4) 0.6572(4) 0.0299(9) Uani 1 1 d . .
H2SB H 0.944978 0.179575 0.582210 0.036 Uiso 1 1 calc R U
C4SB C 0.6605(7) 0.3513(4) 0.5916(5) 0.0458(13) Uani 1 1 d . .
H4S4 H 0.713873 0.415979 0.596490 0.069 Uiso 1 1 calc R U
H4S5 H 0.535972 0.379863 0.605827 0.069 Uiso 1 1 calc R U
H4S6 H 0.694779 0.315496 0.519920 0.069 Uiso 1 1 calc R U
H1SB H 0.97(2) 0.322(14) 0.734(4) 0.22(7) Uiso 1 1 d D .
H1SA H 0.067(6) 0.741(5) 0.369(4) 0.026(12) Uiso 1 1 d . .

loop_
_atom_site_aniso_label
_atom_site_aniso_U_11
_atom_site_aniso_U_22
_atom_site_aniso_U_33
_atom_site_aniso_U_23
_atom_site_aniso_U_13
_atom_site_aniso_U_12
O2 0.0280(19) 0.0262(16) 0.0253(15) 0.0020(12) -0.0019(14) 0.0062(14)
C2 0.021(2) 0.024(2) 0.022(2) -0.0006(17) -0.0072(19) -0.0018(18)
C3 0.021(2) 0.022(2) 0.021(2) 0.0014(16) -0.0080(19) -0.0029(18)
C11 0.017(2) 0.022(2) 0.021(2) 0.0012(16) -0.0037(18) 0.0008(17)
N7 0.028(2) 0.0227(18) 0.0277(19) 0.0044(14) -0.0061(17) 0.0001(16)
C12 0.020(2) 0.021(2) 0.023(2) -0.0011(16) -0.0047(18) -0.0018(17)
C6 0.020(2) 0.018(2) 0.027(2) 0.0015(17) -0.0055(19) -0.0017(17)
C4 0.023(2) 0.019(2) 0.022(2) -0.0034(16) -0.0033(19) -0.0001(17)
C5 0.027(3) 0.022(2) 0.023(2) 0.0003(17) -0.005(2) -0.0011(18)
C10 0.022(3) 0.025(2) 0.019(2) 0.0007(17) -0.0033(19) -0.0043(18)
C9 0.027(3) 0.031(2) 0.020(2) 0.0025(18) -0.005(2) -0.002(2)
C8 0.028(3) 0.023(2) 0.026(2) 0.0063(17) -0.007(2) 0.0012(19)
C13 0.026(3) 0.025(2) 0.019(2) 0.0012(17) -0.0045(19) -0.0039(18)
N15 0.026(2) 0.027(2) 0.0251(18) -0.0023(15) -0.0056(17) -0.0010(16)
C14 0.027(3) 0.016(2) 0.023(2) -0.0020(16) -0.003(2) -0.0008(17)
N16 0.028(2) 0.028(2) 0.0242(19) -0.0045(15) -0.0027(17) -0.0029(16)
C20 0.021(3) 0.030(2) 0.020(2) -0.0011(17) -0.0015(19) -0.0035(18)
C19 0.026(3) 0.041(3) 0.025(2) -0.002(2) -0.005(2) -0.007(2)
C18 0.033(3) 0.054(3) 0.035(3) -0.018(2) -0.006(2) -0.009(3)
C17 0.037(3) 0.032(3) 0.026(2) -0.0068(19) -0.003(2) -0.009(2)
C21 0.026(3) 0.030(2) 0.021(2) 0.0000(17) -0.002(2) -0.0057(19)
N22 0.021(2) 0.032(2) 0.0260(19) 0.0009(15) -0.0069(17) -0.0062(17)
C23 0.029(3) 0.037(3) 0.027(2) 0.0028(19) -0.008(2) -0.014(2)
C25 0.021(3) 0.051(3) 0.041(3) 0.001(2) -0.010(2) 0.000(2)
C26 0.025(3) 0.035(3) 0.031(2) -0.0004(19) -0.005(2) 0.003(2)
C24 0.027(3) 0.047(3) 0.035(3) 0.004(2) -0.013(2) -0.007(2)
C27 0.040(3) 0.042(3) 0.040(3) -0.001(2) -0.012(3) -0.013(3)
N1 0.030(2) 0.0211(18) 0.0222(18) 0.0023(14) -0.0056(17) 0.0016(15)
N1B 0.032(2) 0.0254(19) 0.0207(18) 0.0040(14) -0.0015(17) 0.0028(16)
C2B 0.023(2) 0.023(2) 0.020(2) -0.0024(16) -0.0034(18) -0.0005(18)
C3B 0.020(2) 0.018(2) 0.022(2) 0.0001(16) -0.0051(18) -0.0025(17)
N7B 0.025(2) 0.0220(18) 0.0255(18) 0.0010(14) -0.0037(16) -0.0018(16)
C4B 0.024(3) 0.029(2) 0.021(2) -0.0003(17) -0.0064(19) -0.0024(18)
C12B 0.022(2) 0.020(2) 0.023(2) -0.0015(17) -0.0047(19) -0.0020(18)
C11B 0.024(2) 0.020(2) 0.021(2) -0.0010(16) -0.0071(19) -0.0046(17)
C5B 0.019(2) 0.023(2) 0.023(2) -0.0029(16) -0.0011(19) -0.0006(17)
C9B 0.028(3) 0.022(2) 0.026(2) 0.0042(18) -0.003(2) -0.0012(19)
C6B 0.023(3) 0.022(2) 0.025(2) 0.0018(17) -0.005(2) -0.0041(18)
C10B 0.020(3) 0.025(2) 0.024(2) 0.0002(17) -0.0061(19) -0.0037(18)
C8B 0.025(3) 0.025(2) 0.028(2) 0.0033(17) -0.004(2) -0.0003(19)
C14B 0.025(3) 0.023(2) 0.023(2) 0.0034(17) -0.0061(19) -0.0030(18)
C13B 0.024(3) 0.021(2) 0.020(2) 0.0029(16) -0.0030(19) -0.0021(18)
N15B 0.024(2) 0.029(2) 0.0226(18) -0.0017(15) -0.0015(16) -0.0030(16)
N16B 0.025(2) 0.030(2) 0.0227(19) -0.0015(15) -0.0050(16) -0.0066(16)
C20B 0.029(3) 0.022(2) 0.021(2) 0.0015(16) -0.0046(19) -0.0037(18)
C19B 0.034(3) 0.039(3) 0.027(2) -0.001(2) -0.011(2) -0.010(2)
C18B 0.037(4) 0.065(4) 0.053(4) -0.022(3) -0.014(3) -0.008(3)
C17B 0.042(3) 0.033(3) 0.026(2) -0.0063(19) -0.005(2) -0.014(2)
N22B 0.026(2) 0.0254(19) 0.0222(18) 0.0027(14) -0.0046(16) -0.0067(16)
C24B 0.028(3) 0.039(3) 0.031(2) 0.0038(19) -0.010(2) -0.012(2)
C23B 0.023(3) 0.028(2) 0.028(2) 0.0036(18) -0.006(2) -0.0055(19)
C21B 0.020(2) 0.024(2) 0.024(2) 0.0040(17) -0.0040(19) -0.0013(17)
C26B 0.026(3) 0.027(2) 0.032(2) 0.0010(18) -0.005(2) -0.0024(19)
C25B 0.024(3) 0.032(2) 0.036(2) 0.0061(19) -0.009(2) -0.0011(19)
C27B 0.040(3) 0.033(3) 0.038(3) -0.006(2) -0.014(2) -0.008(2)
O2B 0.0305(19) 0.0249(16) 0.0227(15) -0.0001(12) -0.0032(14) 0.0036(14)
O1SA 0.0328(19) 0.0255(16) 0.0338(16) -0.0062(13) 0.0011(14) -0.0058(13)
C1SA 0.067(4) 0.036(3) 0.057(3) -0.013(2) 0.008(3) -0.019(2)
C3SA 0.043(3) 0.051(3) 0.055(3) 0.001(3) -0.007(3) -0.019(3)
C2SA 0.037(3) 0.033(2) 0.034(2) -0.0016(18) 0.000(2) -0.0155(19)
C4SA 0.065(4) 0.073(4) 0.059(4) 0.018(3) -0.031(3) -0.033(3)
O1SB 0.0246(16) 0.0251(14) 0.0326(16) -0.0018(12) 0.0013(13) -0.0065(12)
C1SB 0.039(3) 0.029(2) 0.037(2) 0.0019(18) -0.007(2) -0.0081(18)
C3SB 0.027(3) 0.043(3) 0.041(3) 0.000(2) -0.012(2) -0.008(2)
C2SB 0.030(2) 0.027(2) 0.032(2) 0.0007(17) -0.005(2) -0.0067(17)
C4SB 0.039(3) 0.037(3) 0.067(3) 0.002(2) -0.026(3) -0.007(2)

loop_
_atom_type_symbol
_atom_type_description
_atom_type_scat_dispersion_real
_atom_type_scat_dispersion_imag
_atom_type_scat_source
C C 0.0181 0.0091 'International Tables Vol C Tables 4.2.6.8 and 6.1.1.4'
H H 0.0000 0.0000 'International Tables Vol C Tables 4.2.6.8 and 6.1.1.4'
N N 0.0311 0.0180 'International Tables Vol C Tables 4.2.6.8 and 6.1.1.4'
O O 0.0492 0.0322 'International Tables Vol C Tables 4.2.6.8 and 6.1.1.4'

loop_
_geom_angle_atom_site_label_1
_geom_angle_atom_site_label_2
_geom_angle_atom_site_label_3
_geom_angle
O2 C2 N1 122.5(4)
O2 C2 C3 119.4(4)
N1 C2 C3 118.0(4)
C12 C3 C4 119.5(4)
C12 C3 C2 117.6(4)
C4 C3 C2 122.8(4)
C6 C11 C12 118.1(4)
C6 C11 C10 118.9(4)
C12 C11 C10 123.1(4)
C8 N7 C6 117.2(4)
C3 C12 C11 121.6(4)
N7 C6 C5 118.2(4)
N7 C6 C11 122.1(4)
C5 C6 C11 119.7(4)
C5 C4 C3 120.3(4)
C4 C5 C6 120.8(4)
C9 C10 C11 116.9(4)
C9 C10 C13 121.8(4)
C11 C10 C13 121.2(4)
C10 C9 C8 120.7(4)
N7 C8 C9 124.3(4)
C20 C13 C14 103.2(4)
C20 C13 C10 124.8(4)
C14 C13 C10 132.0(4)
C14 N15 N16 103.1(4)
N15 C14 C13 112.4(4)
N15 C14 C21 120.5(4)
C13 C14 C21 127.2(4)
C20 N16 N15 114.4(4)
C20 N16 C17 115.2(4)
N15 N16 C17 129.8(4)
N16 C20 C13 107.0(4)
N16 C20 C19 109.9(4)
C13 C20 C19 142.8(4)
C20 C19 C18 102.2(4)
C17 C18 C19 107.3(4)
N16 C17 C18 100.8(4)
N22 C21 C26 122.6(4)
N22 C21 C14 115.2(4)
C26 C21 C14 122.2(4)
C23 N22 C21 118.7(4)
N22 C23 C24 121.8(5)
N22 C23 C27 115.6(4)
C24 C23 C27 122.6(4)
C24 C25 C26 119.4(5)
C25 C26 C21 118.0(5)
C25 C24 C23 119.4(4)
O2B C2B N1B 122.6(4)
O2B C2B C3B 119.7(4)
N1B C2B C3B 117.7(4)
C12B C3B C4B 119.5(4)
C12B C3B C2B 117.9(4)
C4B C3B C2B 122.5(4)
C8B N7B C6B 117.0(4)
C5B C4B C3B 120.2(4)
C3B C12B C11B 121.7(4)
C6B C11B C12B 118.4(4)
C6B C11B C10B 118.4(4)
C12B C11B C10B 123.2(4)
C4B C5B C6B 120.8(4)
C10B C9B C8B 119.4(4)
N7B C6B C11B 122.8(4)
N7B C6B C5B 117.9(4)
C11B C6B C5B 119.3(4)
C9B C10B C11B 117.6(4)
C9B C10B C13B 120.6(4)
C11B C10B C13B 121.7(4)
N7B C8B C9B 124.7(4)
N15B C14B C13B 111.6(4)
N15B C14B C21B 120.8(4)
C13B C14B C21B 127.6(4)
C20B C13B C14B 104.2(4)
C20B C13B C10B 126.4(4)
C14B C13B C10B 129.4(4)
N16B N15B C14B 103.6(4)
N15B N16B C20B 113.9(4)
N15B N16B C17B 130.1(4)
C20B N16B C17B 115.8(4)
N16B C20B C13B 106.8(4)
N16B C20B C19B 109.5(4)
C13B C20B C19B 143.5(5)
C20B C19B C18B 102.8(4)
C17B C18B C19B 107.2(4)
N16B C17B C18B 101.4(4)
C23B N22B C21B 118.7(4)
C25B C24B C23B 118.9(4)
N22B C23B C24B 121.9(4)
N22B C23B C27B 115.8(4)
C24B C23B C27B 122.3(4)
N22B C21B C26B 122.7(4)
N22B C21B C14B 115.0(4)
C26B C21B C14B 122.3(4)
C21B C26B C25B 118.1(5)
C24B C25B C26B 119.6(4)
C2SA C3SA C4SA 114.6(5)
O1SA C2SA C1SA 107.3(4)
O1SA C2SA C3SA 110.8(4)
C1SA C2SA C3SA 114.2(5)
C4SB C3SB C2SB 113.8(5)
O1SB C2SB C3SB 111.9(4)
O1SB C2SB C1SB 110.2(3)
C3SB C2SB C1SB 112.0(4)

loop_
_geom_bond_atom_site_label_1
_geom_bond_atom_site_label_2
_geom_bond_distance
O2 C2 1.246(6)
C2 N1 1.329(6)
C2 C3 1.498(6)
C3 C12 1.372(6)
C3 C4 1.420(6)
C11 C6 1.417(6)
C11 C12 1.421(6)
C11 C10 1.436(6)
N7 C8 1.321(6)
N7 C6 1.376(6)
C6 C5 1.414(6)
C4 C5 1.368(6)
C10 C9 1.370(6)
C10 C13 1.462(6)
C9 C8 1.397(7)
C13 C20 1.391(6)
C13 C14 1.426(6)
N15 C14 1.345(6)
N15 N16 1.350(5)
C14 C21 1.473(6)
N16 C20 1.337(6)
N16 C17 1.464(6)
C20 C19 1.503(6)
C19 C18 1.539(7)
C18 C17 1.535(7)
C21 N22 1.347(6)
C21 C26 1.398(7)
N22 C23 1.342(6)
C23 C24 1.387(7)
C23 C27 1.511(7)
C25 C24 1.382(8)
C25 C26 1.385(7)
N1B C2B 1.333(6)
C2B O2B 1.239(6)
C2B C3B 1.504(6)
C3B C12B 1.371(6)
C3B C4B 1.415(6)
N7B C8B 1.316(6)
N7B C6B 1.374(6)
C4B C5B 1.372(6)
C12B C11B 1.415(6)
C11B C6B 1.414(6)
C11B C10B 1.432(6)
C5B C6B 1.417(6)
C9B C10B 1.382(6)
C9B C8B 1.413(7)
C10B C13B 1.485(6)
C14B N15B 1.350(6)
C14B C13B 1.424(6)
C14B C21B 1.470(6)
C13B C20B 1.380(6)
N15B N16B 1.348(5)
N16B C20B 1.350(6)
N16B C17B 1.453(6)
C20B C19B 1.491(6)
C19B C18B 1.551(8)
C18B C17B 1.533(8)
N22B C23B 1.340(6)
N22B C21B 1.346(6)
C24B C25B 1.376(7)
C24B C23B 1.394(7)
C23B C27B 1.503(7)
C21B C26B 1.386(6)
C26B C25B 1.391(7)
O1SA C2SA 1.445(5)
C1SA C2SA 1.499(6)
C3SA C2SA 1.511(8)
C3SA C4SA 1.512(9)
O1SB C2SB 1.437(5)
C1SB C2SB 1.521(6)
C3SB C4SB 1.514(7)
C3SB C2SB 1.520(7)

loop_
_geom_torsion_atom_site_label_1
_geom_torsion_atom_site_label_2
_geom_torsion_atom_site_label_3
_geom_torsion_atom_site_label_4
_geom_torsion
O2 C2 C3 C12 19.4(6)
N1 C2 C3 C12 -161.1(4)
O2 C2 C3 C4 -160.3(4)
N1 C2 C3 C4 19.2(7)
C4 C3 C12 C11 -1.0(7)
C2 C3 C12 C11 179.3(4)
C6 C11 C12 C3 0.2(6)
C10 C11 C12 C3 -178.6(4)
C8 N7 C6 C5 -179.6(4)
C8 N7 C6 C11 0.4(7)
C12 C11 C6 N7 -178.7(4)
C10 C11 C6 N7 0.1(7)
C12 C11 C6 C5 1.3(6)
C10 C11 C6 C5 -179.9(4)
C12 C3 C4 C5 0.3(7)
C2 C3 C4 C5 180.0(4)
C3 C4 C5 C6 1.2(7)
N7 C6 C5 C4 178.0(4)
C11 C6 C5 C4 -2.0(7)
C6 C11 C10 C9 -0.5(6)
C12 C11 C10 C9 178.3(4)
C6 C11 C10 C13 -177.9(4)
C12 C11 C10 C13 0.8(7)
C11 C10 C9 C8 0.3(7)
C13 C10 C9 C8 177.8(4)
C6 N7 C8 C9 -0.5(7)
C10 C9 C8 N7 0.2(8)
C9 C10 C13 C20 -59.9(7)
C11 C10 C13 C20 117.4(5)
C9 C10 C13 C14 123.5(5)
C11 C10 C13 C14 -59.2(7)
N16 N15 C14 C13 0.5(5)
N16 N15 C14 C21 179.4(4)
C20 C13 C14 N15 -0.1(5)
C10 C13 C14 N15 177.0(5)
C20 C13 C14 C21 -178.9(4)
C10 C13 C14 C21 -1.8(8)
C14 N15 N16 C20 -0.7(5)
C14 N15 N16 C17 -170.9(5)
N15 N16 C20 C13 0.7(5)
C17 N16 C20 C13 172.4(4)
N15 N16 C20 C19 -174.7(4)
C17 N16 C20 C19 -3.0(5)
C14 C13 C20 N16 -0.3(5)
C10 C13 C20 N16 -177.7(4)
C14 C13 C20 C19 172.4(6)
C10 C13 C20 C19 -5.0(9)
N16 C20 C19 C18 -10.7(5)
C13 C20 C19 C18 176.6(6)
C20 C19 C18 C17 19.8(5)
C20 N16 C17 C18 15.2(5)
N15 N16 C17 C18 -174.7(5)
C19 C18 C17 N16 -21.0(5)
N15 C14 C21 N22 166.6(4)
C13 C14 C21 N22 -14.7(7)
N15 C14 C21 C26 -15.2(7)
C13 C14 C21 C26 163.4(5)
C26 C21 N22 C23 -3.5(7)
C14 C21 N22 C23 174.7(4)
C21 N22 C23 C24 1.3(7)
C21 N22 C23 C27 -177.4(4)
C24 C25 C26 C21 0.7(8)
N22 C21 C26 C25 2.5(8)
C14 C21 C26 C25 -175.6(5)
C26 C25 C24 C23 -2.8(8)
N22 C23 C24 C25 1.9(8)
C27 C23 C24 C25 -179.6(5)
O2B C2B C3B C12B -17.2(7)
N1B C2B C3B C12B 162.6(4)
O2B C2B C3B C4B 162.3(4)
N1B C2B C3B C4B -17.9(7)
C12B C3B C4B C5B 0.5(7)
C2B C3B C4B C5B -179.0(4)
C4B C3B C12B C11B 0.6(7)
C2B C3B C12B C11B -179.9(4)
C3B C12B C11B C6B -1.9(7)
C3B C12B C11B C10B 177.6(4)
C3B C4B C5B C6B -0.1(7)
C8B N7B C6B C11B -1.4(7)
C8B N7B C6B C5B 177.0(4)
C12B C11B C6B N7B -179.5(4)
C10B C11B C6B N7B 1.0(6)
C12B C11B C6B C5B 2.2(6)
C10B C11B C6B C5B -177.3(4)
C4B C5B C6B N7B -179.6(4)
C4B C5B C6B C11B -1.2(7)
C8B C9B C10B C11B -1.8(7)
C8B C9B C10B C13B -178.4(4)
C6B C11B C10B C9B 0.6(6)
C12B C11B C10B C9B -178.8(4)
C6B C11B C10B C13B 177.2(4)
C12B C11B C10B C13B -2.2(7)
C6B N7B C8B C9B 0.1(7)
C10B C9B C8B N7B 1.5(8)
N15B C14B C13B C20B 0.8(5)
C21B C14B C13B C20B -179.1(4)
N15B C14B C13B C10B -177.3(4)
C21B C14B C13B C10B 2.8(8)
C9B C10B C13B C20B 60.4(7)
C11B C10B C13B C20B -116.1(5)
C9B C10B C13B C14B -121.9(5)
C11B C10B C13B C14B 61.6(7)
C13B C14B N15B N16B -0.4(5)
C21B C14B N15B N16B 179.5(4)
C14B N15B N16B C20B -0.2(5)
C14B N15B N16B C17B 173.3(5)
N15B N16B C20B C13B 0.7(5)
C17B N16B C20B C13B -173.8(4)
N15B N16B C20B C19B 176.2(4)
C17B N16B C20B C19B 1.7(5)
C14B C13B C20B N16B -0.8(5)
C10B C13B C20B N16B 177.4(4)
C14B C13B C20B C19B -173.7(6)
C10B C13B C20B C19B 4.4(9)
N16B C20B C19B C18B 9.8(5)
C13B C20B C19B C18B -177.4(6)
C20B C19B C18B C17B -17.1(6)
N15B N16B C17B C18B 174.2(5)
C20B N16B C17B C18B -12.4(6)
C19B C18B C17B N16B 17.6(6)
C21B N22B C23B C24B -1.7(7)
C21B N22B C23B C27B 178.0(4)
C25B C24B C23B N22B -0.9(7)
C25B C24B C23B C27B 179.4(5)
C23B N22B C21B C26B 2.5(7)
C23B N22B C21B C14B -175.8(4)
N15B C14B C21B N22B -167.1(4)
C13B C14B C21B N22B 12.8(7)
N15B C14B C21B C26B 14.6(7)
C13B C14B C21B C26B -165.5(5)
N22B C21B C26B C25B -0.7(7)
C14B C21B C26B C25B 177.5(4)
C23B C24B C25B C26B 2.8(7)
C21B C26B C25B C24B -2.0(7)
C4SA C3SA C2SA O1SA -62.2(6)
C4SA C3SA C2SA C1SA 59.1(6)
C4SB C3SB C2SB O1SB 63.3(5)
C4SB C3SB C2SB C1SB -172.3(4)
